data_2226364
loop_
_publ_author_name
'Yapo, Yapi Marcellin'
'Konan, Kouakou Michel'
'Adjou, An\'e'
'Timotou, Ad\'eyol\'e'
'Tenon, Jules A.'

_publ_section_title
;
 Ethyl
 5-cyano-8-nitro-2,3,4,4a,5,6-hexahydro-1<i>H</i>-pyrido[1,2-<i>a</i>]quinoline-5-carboxylate
;
_journal_coeditor_code BQ2218
_journal_issue 7
_journal_name_full 'Acta Crystallographica Section E'
_journal_page_first o1735
_journal_paper_doi 10.1107/S160053681002283X
_journal_volume 66
_journal_year 2010
_chemical_formula_iupac 'C17 H19 N3 O4'
_chemical_formula_moiety 'C17 H19 N3 O4'
_chemical_formula_sum 'C17 H19 N3 O4'
_chemical_formula_weight 329.36
_chemical_melting_point 424
_chemical_name_systematic
;
Ethyl 5-cyano-8-nitro-2,3,4,4a,5,6-hexahydro-
1<i>H-</i>pyrido[1,2-<i>a</i>]quinoline-5-carboxylate
;
_space_group_IT_number 2
_symmetry_cell_setting triclinic
_symmetry_space_group_name_Hall '-P 1'
_symmetry_space_group_name_H-M 'P -1'
_atom_sites_solution_hydrogens geom
_atom_sites_solution_primary direct
_cell_angle_alpha 88.246(4)
_cell_angle_beta 75.089(2)
_cell_angle_gamma 83.289(3)
_cell_formula_units_Z 2
_cell_length_a 8.8257(4)
_cell_length_b 9.2256(5)
_cell_length_c 10.5011(6)
_cell_measurement_reflns_used 10064
_cell_measurement_temperature 223
_cell_measurement_theta_max 29
_cell_measurement_theta_min 2
_cell_volume 820.57(8)
_computing_cell_refinement 'DENZO/SCALEPACK (Otwinowski & Minor, 1997)'
_computing_data_collection 'COLLECT (Nonius, 2001)'
_computing_data_reduction 'DENZO/SCALEPACK (Otwinowski & Minor, 1997)'
_computing_molecular_graphics 'PLATON (Spek, 2009)'
_computing_publication_material 'CRYSTALS (Betteridge <i>et al.</i>,  2003)'
_computing_structure_refinement 'CRYSTALS (Betteridge <i>et al.</i>,  2003)'
_computing_structure_solution 'SIR2004 (Burla <i>et al.</i>,  2005)'
_diffrn_ambient_temperature 223
_diffrn_measured_fraction_theta_full 0.996
_diffrn_measured_fraction_theta_max 0.954
_diffrn_measurement_device 'Nonius KappaCCD'
_diffrn_measurement_device_type 'Nonius KappaCCD'
_diffrn_measurement_method '\f and \w'
_diffrn_radiation_monochromator graphite
_diffrn_radiation_type 'Mo K\a'
_diffrn_radiation_wavelength 0.71073
_diffrn_reflns_av_R_equivalents 0.04
_diffrn_reflns_limit_h_max 12
_diffrn_reflns_limit_h_min 0
_diffrn_reflns_limit_k_max 12
_diffrn_reflns_limit_k_min -11
_diffrn_reflns_limit_l_max 14
_diffrn_reflns_limit_l_min -13
_diffrn_reflns_number 10064
_diffrn_reflns_theta_full 27.027
_diffrn_reflns_theta_max 29.061
_diffrn_reflns_theta_min 2.007
_diffrn_standards_number 0
_exptl_absorpt_coefficient_mu 0.097
_exptl_absorpt_correction_type none
_exptl_crystal_colour yellow
_exptl_crystal_density_diffrn 1.333
_exptl_crystal_density_method 'not measured'
_exptl_crystal_description prism
_exptl_crystal_F_000 348
_exptl_crystal_size_max 0.20
_exptl_crystal_size_mid 0.20
_exptl_crystal_size_min 0.20
_refine_diff_density_max 0.21
_refine_diff_density_min -0.26
_refine_ls_extinction_method None
_refine_ls_goodness_of_fit_ref 1.0372
_refine_ls_hydrogen_treatment constr
_refine_ls_matrix_type full
_refine_ls_number_parameters 217
_refine_ls_number_reflns 2503
_refine_ls_number_restraints 0
_refine_ls_R_factor_all 0.0934
_refine_ls_R_factor_gt 0.0553
_refine_ls_shift/su_max 0.000163
_refine_ls_structure_factor_coef Fsqd
_refine_ls_weighting_details
;
w=1/[\s^2^(F^2^) + (0.02P)^2^ + 0.50P], where P=(max(Fo^2^,0) + 2Fc^2^)/3
;
_refine_ls_weighting_scheme calc
_refine_ls_wR_factor_all 0.1236
_refine_ls_wR_factor_gt 0.1044
_refine_ls_wR_factor_ref 0.0963
_reflns_number_gt 2794
_reflns_number_total 4189
_reflns_threshold_expression I>2\s(I)
_cod_data_source_file bq2218.cif
_cod_data_source_block I
_cod_database_code 2226364
_cod_database_fobs_code 2226364

loop_
_symmetry_equiv_pos_as_xyz
x,y,z
-x,-y,-z

loop_
_atom_site_type_symbol
_atom_site_label
_atom_site_fract_x
_atom_site_fract_y
_atom_site_fract_z
_atom_site_U_iso_or_equiv
_atom_site_adp_type
_atom_site_occupancy
_atom_site_disorder_assembly
_atom_site_disorder_group
C C1 0.70920(19) 0.86006(18) 0.50748(17) 0.0241 Uani 1.0000 . .
N N1 0.70324(17) 0.85963(14) 0.63954(14) 0.0268 Uani 1.0000 . .
O O3 0.66155(17) 0.46173(14) 0.84947(13) 0.0393 Uani 1.0000 . .
C C9 0.7451(2) 0.72488(18) 0.70764(17) 0.0256 Uani 1.0000 . .
C C2 0.6873(2) 0.99129(19) 0.43830(18) 0.0287 Uani 1.0000 . .
C C6 0.7271(2) 0.72669(18) 0.43802(17) 0.0269 Uani 1.0000 . .
C C5 0.7160(2) 0.72795(19) 0.30929(18) 0.0308 Uani 1.0000 . .
C C4 0.6920(2) 0.8595(2) 0.24574(17) 0.0311 Uani 1.0000 . .
O O4 0.8187(2) 0.35165(15) 0.66714(15) 0.0548 Uani 1.0000 . .
O O2 0.6821(2) 0.74186(19) 0.05771(16) 0.0639 Uani 1.0000 . .
C C3 0.6790(2) 0.99068(19) 0.30939(18) 0.0308 Uani 1.0000 . .
C C7 0.7604(2) 0.58338(19) 0.50323(18) 0.0325 Uani 1.0000 . .
C C8 0.6879(2) 0.59435(18) 0.65159(17) 0.0278 Uani 1.0000 . .
C C10 0.9210(2) 0.7072(2) 0.70064(19) 0.0327 Uani 1.0000 . .
N N3 0.3802(2) 0.63652(18) 0.69548(19) 0.0450 Uani 1.0000 . .
N N2 0.6797(2) 0.8591(2) 0.11110(17) 0.0436 Uani 1.0000 . .
O O1 0.6673(2) 0.97711(19) 0.05381(15) 0.0652 Uani 1.0000 . .
C C13 0.7303(2) 0.98771(19) 0.70769(18) 0.0310 Uani 1.0000 . .
C C17 0.5143(2) 0.61781(18) 0.67811(19) 0.0322 Uani 1.0000 . .
C C12 0.9039(2) 0.9820(2) 0.70523(19) 0.0346 Uani 1.0000 . .
C C14 0.7321(2) 0.45278(19) 0.72194(19) 0.0328 Uani 1.0000 . .
C C11 0.9606(2) 0.8393(2) 0.7643(2) 0.0358 Uani 1.0000 . .
C C15 0.6946(3) 0.3372(2) 0.9327(2) 0.0461 Uani 1.0000 . .
C C16 0.8465(4) 0.3441(3) 0.9667(3) 0.0711 Uani 1.0000 . .
H H91 0.6874 0.7364 0.8009 0.0307 Uiso 1.0000 . .
H H51 0.7270 0.6393 0.2640 0.0374 Uiso 1.0000 . .
H H31 0.6639 1.0787 0.2640 0.0358 Uiso 1.0000 . .
H H71 0.8751 0.5568 0.4875 0.0395 Uiso 1.0000 . .
H H72 0.7193 0.5065 0.4655 0.0388 Uiso 1.0000 . .
H H101 0.9454 0.6173 0.7460 0.0386 Uiso 1.0000 . .
H H102 0.9806 0.7000 0.6083 0.0399 Uiso 1.0000 . .
H H122 0.9191 1.0653 0.7543 0.0424 Uiso 1.0000 . .
H H121 0.9656 0.9890 0.6138 0.0425 Uiso 1.0000 . .
H H112 1.0737 0.8312 0.7531 0.0436 Uiso 1.0000 . .
H H111 0.9082 0.8405 0.8586 0.0444 Uiso 1.0000 . .
H H152 0.6075 0.3476 1.0124 0.0547 Uiso 1.0000 . .
H H151 0.6960 0.2467 0.8845 0.0545 Uiso 1.0000 . .
H H162 0.8619 0.2658 1.0269 0.0858 Uiso 1.0000 . .
H H161 0.8453 0.4366 1.0086 0.0858 Uiso 1.0000 . .
H H163 0.9346 0.3328 0.8875 0.0858 Uiso 1.0000 . .
H H21 0.6783 1.0810 0.4814 0.0340 Uiso 1.0000 . .
H H131 0.6679 0.9883 0.7985 0.0380 Uiso 1.0000 . .
H H132 0.6990 1.0760 0.6639 0.0380 Uiso 1.0000 . .

loop_
_atom_site_aniso_label
_atom_site_aniso_U_11
_atom_site_aniso_U_22
_atom_site_aniso_U_33
_atom_site_aniso_U_12
_atom_site_aniso_U_13
_atom_site_aniso_U_23
C1 0.0202(8) 0.0264(9) 0.0259(9) -0.0011(6) -0.0068(7) -0.0010(7)
N1 0.0338(9) 0.0213(7) 0.0269(8) 0.0003(6) -0.0122(7) -0.0028(6)
O3 0.0480(9) 0.0337(7) 0.0313(8) 0.0038(6) -0.0057(6) 0.0066(6)
C9 0.0293(9) 0.0242(8) 0.0237(9) -0.0009(7) -0.0087(7) 0.0007(7)
C2 0.0264(9) 0.0269(9) 0.0316(10) -0.0020(7) -0.0061(8) 0.0012(7)
C6 0.0268(9) 0.0274(9) 0.0258(9) -0.0008(7) -0.0066(7) 0.0000(7)
C5 0.0332(10) 0.0331(10) 0.0262(9) -0.0035(8) -0.0076(8) -0.0024(7)
C4 0.0301(10) 0.0422(11) 0.0206(9) -0.0055(8) -0.0058(7) 0.0036(7)
O4 0.0801(12) 0.0323(8) 0.0403(9) 0.0185(8) -0.0056(8) 0.0011(6)
O2 0.0985(15) 0.0666(11) 0.0350(9) -0.0240(10) -0.0255(9) -0.0007(8)
C3 0.0245(9) 0.0345(10) 0.0313(10) -0.0025(7) -0.0048(8) 0.0086(8)
C7 0.0452(11) 0.0265(9) 0.0259(10) 0.0021(8) -0.0115(9) -0.0037(7)
C8 0.0326(10) 0.0233(9) 0.0276(10) 0.0006(7) -0.0097(8) 0.0001(7)
C10 0.0302(10) 0.0314(10) 0.0361(11) 0.0007(8) -0.0101(8) 0.0039(8)
N3 0.0402(11) 0.0384(10) 0.0596(12) -0.0061(8) -0.0174(9) -0.0034(8)
N2 0.0455(11) 0.0574(12) 0.0267(9) -0.0062(9) -0.0076(8) 0.0059(8)
O1 0.0931(14) 0.0654(11) 0.0342(9) 0.0056(10) -0.0195(9) 0.0154(8)
C13 0.0372(11) 0.0257(9) 0.0320(10) -0.0002(8) -0.0132(8) -0.0046(7)
C17 0.0422(12) 0.0223(9) 0.0349(10) -0.0051(8) -0.0141(9) -0.0009(7)
C12 0.0362(11) 0.0338(10) 0.0358(11) -0.0078(8) -0.0110(9) -0.0017(8)
C14 0.0400(11) 0.0265(9) 0.0321(10) -0.0015(8) -0.0105(9) 0.0009(8)
C11 0.0282(10) 0.0431(11) 0.0378(11) -0.0062(8) -0.0108(8) 0.0019(9)
C15 0.0573(14) 0.0401(12) 0.0364(12) 0.0018(10) -0.0088(10) 0.0141(9)
C16 0.0735(19) 0.086(2) 0.0595(17) -0.0018(15) -0.0330(15) 0.0224(14)

loop_
_atom_type_symbol
_atom_type_scat_dispersion_real
_atom_type_scat_dispersion_imag
_atom_type_scat_source
C 0.0033 0.0016 'International Tables Vol C 4.2.6.8 and 6.1.1.4'
H 0.0000 0.0000 'International Tables Vol C 4.2.6.8 and 6.1.1.4'
N 0.0061 0.0033 'International Tables Vol C 4.2.6.8 and 6.1.1.4'
O 0.0106 0.0060 'International Tables Vol C 4.2.6.8 and 6.1.1.4'

loop_
_geom_angle_atom_site_label_1
_geom_angle_atom_site_label_2
_geom_angle_atom_site_label_3
_geom_angle_site_symmetry_1
_geom_angle_site_symmetry_2
_geom_angle_site_symmetry_3
_geom_angle
_geom_angle_publ_flag
N1 C1 C2 . . . 121.61(15) no
N1 C1 C6 . . . 120.57(15) no
C2 C1 C6 . . . 117.69(16) no
C1 N1 C9 . . . 121.40(13) no
C1 N1 C13 . . . 122.69(14) no
C9 N1 C13 . . . 109.99(13) no
C14 O3 C15 . . . 117.40(15) no
N1 C9 C8 . . . 109.45(14) no
N1 C9 C10 . . . 110.06(14) no
C8 C9 C10 . . . 114.36(14) no
N1 C9 H91 . . . 107.0 no
C8 C9 H91 . . . 108.0 no
C10 C9 H91 . . . 107.7 no
C1 C2 C3 . . . 121.40(16) no
C1 C2 H21 . . . 119.3 no
C3 C2 H21 . . . 119.3 no
C1 C6 C5 . . . 120.13(16) no
C1 C6 C7 . . . 120.45(15) no
C5 C6 C7 . . . 119.41(15) no
C6 C5 C4 . . . 120.19(16) no
C6 C5 H51 . . . 119.8 no
C4 C5 H51 . . . 120.0 no
C5 C4 C3 . . . 120.93(17) no
C5 C4 N2 . . . 119.57(17) no
C3 C4 N2 . . . 119.49(17) no
C4 C3 C2 . . . 119.60(16) no
C4 C3 H31 . . . 119.5 no
C2 C3 H31 . . . 120.9 no
C6 C7 C8 . . . 110.18(14) no
C6 C7 H71 . . . 110.2 no
C8 C7 H71 . . . 108.6 no
C6 C7 H72 . . . 110.0 no
C8 C7 H72 . . . 110.7 no
H71 C7 H72 . . . 107.2 no
C9 C8 C7 . . . 109.74(14) no
C9 C8 C17 . . . 108.75(14) no
C7 C8 C17 . . . 109.52(15) no
C9 C8 C14 . . . 109.75(14) no
C7 C8 C14 . . . 111.10(14) no
C17 C8 C14 . . . 107.93(15) no
C9 C10 C11 . . . 109.16(14) no
C9 C10 H101 . . . 108.3 no
C11 C10 H101 . . . 111.3 no
C9 C10 H102 . . . 109.0 no
C11 C10 H102 . . . 109.9 no
H101 C10 H102 . . . 109.1 no
C4 N2 O2 . . . 119.05(17) no
C4 N2 O1 . . . 118.60(18) no
O2 N2 O1 . . . 122.36(18) no
N1 C13 C12 . . . 110.21(14) no
N1 C13 H131 . . . 109.3 no
C12 C13 H131 . . . 109.3 no
N1 C13 H132 . . . 109.3 no
C12 C13 H132 . . . 109.3 no
H131 C13 H132 . . . 109.4 no
C8 C17 N3 . . . 178.4(2) no
C13 C12 C11 . . . 110.80(15) no
C13 C12 H122 . . . 109.2 no
C11 C12 H122 . . . 110.4 no
C13 C12 H121 . . . 109.0 no
C11 C12 H121 . . . 109.0 no
H122 C12 H121 . . . 108.5 no
C8 C14 O3 . . . 110.12(15) no
C8 C14 O4 . . . 123.73(18) no
O3 C14 O4 . . . 126.15(17) no
C10 C11 C12 . . . 111.70(16) no
C10 C11 H112 . . . 108.7 no
C12 C11 H112 . . . 110.4 no
C10 C11 H111 . . . 109.4 no
C12 C11 H111 . . . 107.7 no
H112 C11 H111 . . . 108.9 no
O3 C15 C16 . . . 110.69(19) no
O3 C15 H152 . . . 104.8 no
C16 C15 H152 . . . 110.0 no
O3 C15 H151 . . . 108.1 no
C16 C15 H151 . . . 111.3 no
H152 C15 H151 . . . 111.7 no
C15 C16 H162 . . . 109.3 no
C15 C16 H161 . . . 110.0 no
H162 C16 H161 . . . 109.0 no
C15 C16 H163 . . . 110.6 no
H162 C16 H163 . . . 108.3 no
H161 C16 H163 . . . 109.6 no

loop_
_geom_bond_atom_site_label_1
_geom_bond_atom_site_label_2
_geom_bond_site_symmetry_1
_geom_bond_site_symmetry_2
_geom_bond_distance
_geom_bond_publ_flag
C1 N1 . . 1.374(2) no
C1 C2 . . 1.412(2) no
C1 C6 . . 1.422(2) no
N1 C9 . . 1.472(2) no
N1 C13 . . 1.474(2) no
O3 C14 . . 1.324(2) no
O3 C15 . . 1.469(2) no
C9 C8 . . 1.546(2) no
C9 C10 . . 1.524(3) no
C9 H91 . . 0.983 no
C2 C3 . . 1.375(3) no
C2 H21 . . 0.941 no
C6 C5 . . 1.380(2) no
C6 C7 . . 1.504(2) no
C5 C4 . . 1.388(3) no
C5 H51 . . 0.941 no
C4 C3 . . 1.379(3) no
C4 N2 . . 1.446(2) no
O4 C14 . . 1.194(2) no
O2 N2 . . 1.229(2) no
C3 H31 . . 0.942 no
C7 C8 . . 1.526(2) no
C7 H71 . . 0.985 no
C7 H72 . . 0.971 no
C8 C17 . . 1.476(3) no
C8 C14 . . 1.541(2) no
C10 C11 . . 1.525(3) no
C10 H101 . . 0.973 no
C10 H102 . . 0.977 no
N3 C17 . . 1.143(2) no
N2 O1 . . 1.235(2) no
C13 C12 . . 1.520(3) no
C13 H131 . . 0.970 no
C13 H132 . . 0.970 no
C12 C11 . . 1.524(3) no
C12 H122 . . 0.979 no
C12 H121 . . 0.979 no
C11 H112 . . 0.969 no
C11 H111 . . 0.979 no
C15 C16 . . 1.482(4) no
C15 H152 . . 0.979 no
C15 H151 . . 0.987 no
C16 H162 . . 0.966 no
C16 H161 . . 0.969 no
C16 H163 . . 0.980 no

loop_
_geom_hbond_atom_site_label_D
_geom_hbond_atom_site_label_H
_geom_hbond_atom_site_label_A
_geom_hbond_site_symmetry_D
_geom_hbond_site_symmetry_H
_geom_hbond_site_symmetry_A
_geom_hbond_distance_DH
_geom_hbond_distance_HA
_geom_hbond_distance_DA
_geom_hbond_angle_DHA
_geom_hbond_publ_flag
C7 H72 N3 . . 2_666 0.97 2.56 3.492(3) 161 yes
